data_1550314
loop_
_publ_author_name
'Abdou, Moaz M.'
'Matziari, Magdalini'
'O'Neill, Paul M.'
'Amigues, Eric'
'Zhou, Ruixue'
'Wang, Ruiyao'
'Ali, Basem F.'

_publ_section_title
;
 Methyl 3-(4-hydroxyphenyl)propionate
;
_journal_coeditor_code RZ4027
_journal_issue 11
_journal_name_full IUCrData
_journal_page_first x181662
_journal_paper_doi 10.1107/S2414314618016620
_journal_volume 3
_journal_year 2018
_chemical_formula_iupac 'C10 H12 O3'
_chemical_formula_moiety 'C10 H12 O3'
_chemical_formula_sum 'C10 H12 O3'
_chemical_formula_weight 180.20
_chemical_name_systematic
;
Methyl 3-(4-hydroxyphenyl)propionate
;
_space_group_crystal_system orthorhombic
_space_group_IT_number 19
_space_group_name_Hall 'P 2ac 2ab'
_space_group_name_H-M_alt 'P 21 21 21'
_symmetry_space_group_name_Hall 'P 2ac 2ab'
_symmetry_space_group_name_H-M 'P 21 21 21'
_atom_sites_solution_hydrogens mixed
_audit_creation_method SHELXL-2018/1
_cell_angle_alpha 90
_cell_angle_beta 90
_cell_angle_gamma 90
_cell_formula_units_Z 4
_cell_length_a 5.4774(6)
_cell_length_b 11.1557(12)
_cell_length_c 14.5610(17)
_cell_measurement_reflns_used 2736
_cell_measurement_temperature 180(2)
_cell_measurement_theta_max 27.59
_cell_measurement_theta_min 3.34
_cell_volume 889.74(17)
_computing_cell_refinement
;
SAINT (Bruker, 2016)
;
_computing_data_collection
;
APEX3 (Bruker, 2016)
;
_computing_data_reduction
;
SAINT (Bruker, 2016)
;
_computing_molecular_graphics
;
SHELXTL (Sheldrick, 2008)
;
_computing_publication_material
;
SHELXTL (Sheldrick, 2008)
;
_computing_structure_refinement
;
SHELXL2018 (Sheldrick, 2015)
;
_computing_structure_solution
;
SHELXS97 (Sheldrick, 2008)
;
_diffrn_ambient_temperature 180(2)
_diffrn_measured_fraction_theta_full 0.997
_diffrn_measured_fraction_theta_max 0.997
_diffrn_measurement_device_type
;
Bruker D8 Venture diffractometer with PHOTON 100 CMOS detecter
;
_diffrn_measurement_method '\f and \w scans'
_diffrn_radiation_type MoK\a
_diffrn_radiation_wavelength 0.71073
_diffrn_reflns_av_R_equivalents 0.0563
_diffrn_reflns_av_unetI/netI 0.0414
_diffrn_reflns_limit_h_max 6
_diffrn_reflns_limit_h_min -6
_diffrn_reflns_limit_k_max 13
_diffrn_reflns_limit_k_min -13
_diffrn_reflns_limit_l_max 17
_diffrn_reflns_limit_l_min -17
_diffrn_reflns_number 9443
_diffrn_reflns_theta_full 25.242
_diffrn_reflns_theta_max 25.998
_diffrn_reflns_theta_min 3.341
_exptl_absorpt_coefficient_mu 0.099
_exptl_absorpt_correction_T_max 0.7456
_exptl_absorpt_correction_T_min 0.6144
_exptl_absorpt_correction_type multi-scan
_exptl_absorpt_process_details
;
(SADABS; Bruker, 2016)
;
_exptl_crystal_colour colourless
_exptl_crystal_density_diffrn 1.345
_exptl_crystal_description block
_exptl_crystal_F_000 384
_exptl_crystal_size_max 0.350
_exptl_crystal_size_mid 0.150
_exptl_crystal_size_min 0.100
_refine_diff_density_max 0.194
_refine_diff_density_min -0.150
_refine_ls_abs_structure_details
;
Flack <i>x</i> determined using 467 quotients
[(<i>I</i>^+^)-(<i>I</i>^-^)]/[(<i>I</i>^+^)+(<i>I</i>^-^)]
(Parsons <i>et al.</i>, 2013)
;
_refine_ls_abs_structure_Flack -0.5(8)
_refine_ls_extinction_method none
_refine_ls_goodness_of_fit_ref 1.042
_refine_ls_hydrogen_treatment mixed
_refine_ls_matrix_type full
_refine_ls_number_parameters 122
_refine_ls_number_reflns 1756
_refine_ls_number_restraints 0
_refine_ls_restrained_S_all 1.042
_refine_ls_R_factor_all 0.0637
_refine_ls_R_factor_gt 0.0401
_refine_ls_shift/su_max 0.000
_refine_ls_shift/su_mean 0.000
_refine_ls_structure_factor_coef Fsqd
_refine_ls_weighting_details 'w=1/[\s^2^(Fo^2^)+(0.0427P)^2^+0.1279P] where P=(Fo^2^+2Fc^2^)/3'
_refine_ls_weighting_scheme calc
_refine_ls_wR_factor_gt 0.0815
_refine_ls_wR_factor_ref 0.0905
_reflns_number_gt 1390
_reflns_number_total 1756
_reflns_threshold_expression 'I > 2\s(I)'
_cod_data_source_file rz4027sup1.cif
_cod_data_source_block I
_cod_database_code 1550314
_shelx_space_group_comment
;
The symmetry employed for this shelxl refinement is uniquely defined
by the following loop, which should always be used as a source of
symmetry information in preference to the above space-group names.
They are only intended as comments.
;
_shelx_estimated_absorpt_t_min 0.966
_shelx_estimated_absorpt_t_max 0.990

loop_
_space_group_symop_operation_xyz
'x, y, z'
'-x+1/2, -y, z+1/2'
'-x, y+1/2, -z+1/2'
'x+1/2, -y+1/2, -z'

loop_
_atom_site_type_symbol
_atom_site_label
_atom_site_fract_x
_atom_site_fract_y
_atom_site_fract_z
_atom_site_U_iso_or_equiv
_atom_site_adp_type
_atom_site_calc_flag
_atom_site_occupancy
O O1 0.5468(3) 0.18977(17) 0.77139(13) 0.0302(5) Uani d 1
H H1H 0.642(6) 0.235(3) 0.740(2) 0.051(11) Uiso d 1
O O2 0.1249(3) -0.19195(17) 0.84546(13) 0.0304(5) Uani d 1
O O3 -0.2348(3) -0.18421(16) 0.91771(11) 0.0267(5) Uani d 1
C C1 0.3762(5) 0.2573(2) 0.81696(17) 0.0220(6) Uani d 1
C C2 0.3865(5) 0.3815(2) 0.8200(2) 0.0270(7) Uani d 1
H H2A 0.515418 0.422762 0.789969 0.032 Uiso calc 1
C C3 0.2091(5) 0.4451(2) 0.86675(19) 0.0293(7) Uani d 1
H H3A 0.215294 0.530216 0.868476 0.035 Uiso calc 1
C C4 0.0235(6) 0.3849(2) 0.9108(2) 0.0293(7) Uani d 1
H H4A -0.097370 0.428212 0.943778 0.035 Uiso calc 1
C C5 0.0136(5) 0.2607(2) 0.90690(18) 0.0248(6) Uani d 1
H H5A -0.115233 0.219904 0.937426 0.030 Uiso calc 1
C C6 0.1866(4) 0.1949(2) 0.85970(16) 0.0203(6) Uani d 1
C C7 0.1802(5) 0.0596(2) 0.85041(19) 0.0251(6) Uani d 1
H H7A 0.191282 0.038987 0.784403 0.030 Uiso calc 1
H H7B 0.326584 0.026163 0.881019 0.030 Uiso calc 1
C C8 -0.0424(5) -0.0006(2) 0.88985(19) 0.0226(6) Uani d 1
H H8A -0.055581 0.020109 0.955777 0.027 Uiso calc 1
H H8B -0.189442 0.030922 0.858512 0.027 Uiso calc 1
C C9 -0.0375(5) -0.1341(2) 0.88018(19) 0.0209(6) Uani d 1
C C10 -0.2421(5) -0.3137(2) 0.91727(19) 0.0304(7) Uani d 1
H H10A -0.393610 -0.341096 0.946253 0.046 Uiso calc 1
H H10B -0.235700 -0.342708 0.853791 0.046 Uiso calc 1
H H10C -0.101883 -0.345081 0.951474 0.046 Uiso calc 1

loop_
_atom_site_aniso_label
_atom_site_aniso_U_11
_atom_site_aniso_U_22
_atom_site_aniso_U_33
_atom_site_aniso_U_12
_atom_site_aniso_U_13
_atom_site_aniso_U_23
O1 0.0222(10) 0.0322(11) 0.0363(12) -0.0049(10) 0.0094(9) 0.0037(10)
O2 0.0278(11) 0.0272(10) 0.0362(11) 0.0043(9) 0.0102(8) -0.0033(10)
O3 0.0245(10) 0.0204(9) 0.0353(11) -0.0020(9) 0.0084(8) -0.0006(9)
C1 0.0193(16) 0.0266(15) 0.0201(14) -0.0011(12) -0.0020(12) 0.0008(12)
C2 0.0226(17) 0.0289(16) 0.0296(18) -0.0085(12) -0.0028(14) 0.0050(12)
C3 0.0329(16) 0.0195(14) 0.0355(17) -0.0050(13) -0.0071(14) 0.0006(13)
C4 0.0290(18) 0.0259(16) 0.0329(18) 0.0021(13) -0.0005(15) -0.0045(12)
C5 0.0203(16) 0.0265(15) 0.0276(16) -0.0018(12) 0.0029(13) 0.0009(12)
C6 0.0190(13) 0.0213(13) 0.0206(14) -0.0018(12) -0.0030(11) 0.0018(12)
C7 0.0226(14) 0.0248(15) 0.0278(15) 0.0000(12) 0.0048(13) 0.0015(13)
C8 0.0204(14) 0.0223(13) 0.0251(14) 0.0015(11) 0.0034(12) 0.0013(12)
C9 0.0200(14) 0.0239(14) 0.0188(14) 0.0001(12) 0.0016(12) 0.0019(11)
C10 0.0365(16) 0.0195(14) 0.0353(16) -0.0042(14) 0.0031(13) 0.0001(13)

loop_
_atom_type_symbol
_atom_type_description
_atom_type_scat_dispersion_real
_atom_type_scat_dispersion_imag
_atom_type_scat_source
C C 0.0033 0.0016 'International Tables Vol C Tables 4.2.6.8 and 6.1.1.4'
H H 0.0000 0.0000 'International Tables Vol C Tables 4.2.6.8 and 6.1.1.4'
O O 0.0106 0.0060 'International Tables Vol C Tables 4.2.6.8 and 6.1.1.4'

loop_
_geom_angle_atom_site_label_1
_geom_angle_atom_site_label_2
_geom_angle_atom_site_label_3
_geom_angle
_geom_angle_publ_flag
C1 O1 H1H 111(2) ?
C9 O3 C10 116.1(2) y
O1 C1 C2 122.4(3) y
O1 C1 C6 116.6(2) y
C2 C1 C6 120.9(3) y
C3 C2 C1 120.0(3) ?
C3 C2 H2A 120.0 ?
C1 C2 H2A 120.0 ?
C4 C3 C2 119.8(3) ?
C4 C3 H3A 120.1 ?
C2 C3 H3A 120.1 ?
C3 C4 C5 119.8(3) ?
C3 C4 H4A 120.1 ?
C5 C4 H4A 120.1 ?
C6 C5 C4 121.6(3) y
C6 C5 H5A 119.2 ?
C4 C5 H5A 119.2 ?
C5 C6 C1 117.8(2) ?
C5 C6 C7 123.9(2) ?
C1 C6 C7 118.3(2) ?
C8 C7 C6 115.4(2) ?
C8 C7 H7A 108.4 ?
C6 C7 H7A 108.4 ?
C8 C7 H7B 108.4 ?
C6 C7 H7B 108.4 ?
H7A C7 H7B 107.5 ?
C9 C8 C7 113.2(2) y
C9 C8 H8A 108.9 ?
C7 C8 H8A 108.9 ?
C9 C8 H8B 108.9 ?
C7 C8 H8B 108.9 ?
H8A C8 H8B 107.8 ?
O2 C9 O3 122.9(2) y
O2 C9 C8 125.7(2) y
O3 C9 C8 111.4(2) y
O3 C10 H10A 109.5 ?
O3 C10 H10B 109.5 ?
H10A C10 H10B 109.5 ?
O3 C10 H10C 109.5 ?
H10A C10 H10C 109.5 ?
H10B C10 H10C 109.5 ?

loop_
_geom_bond_atom_site_label_1
_geom_bond_atom_site_label_2
_geom_bond_distance
_geom_bond_publ_flag
O1 C1 1.372(3) y
O1 H1H 0.86(3) y
O2 C9 1.210(3) y
O3 C9 1.334(3) y
O3 C10 1.445(3) y
C1 C2 1.387(3) y
C1 C6 1.397(4) y
C2 C3 1.382(4) ?
C2 H2A 0.9500 ?
C3 C4 1.377(4) ?
C3 H3A 0.9500 ?
C4 C5 1.388(4) ?
C4 H4A 0.9500 ?
C5 C6 1.381(4) ?
C5 H5A 0.9500 ?
C6 C7 1.516(4) y
C7 C8 1.506(3) ?
C7 H7A 0.9900 ?
C7 H7B 0.9900 ?
C8 C9 1.496(3) y
C8 H8A 0.9900 ?
C8 H8B 0.9900 ?
C10 H10A 0.9800 ?
C10 H10B 0.9800 ?
C10 H10C 0.9800 ?

loop_
_geom_hbond_atom_site_label_D
_geom_hbond_atom_site_label_H
_geom_hbond_atom_site_label_A
_geom_hbond_site_symmetry_A
_geom_hbond_distance_DH
_geom_hbond_distance_HA
_geom_hbond_distance_DA
_geom_hbond_angle_DHA
_geom_hbond_publ_flag
O1 H1H O2 3_656 0.86(3) 1.96(4) 2.805(3) 169(3) yes

loop_
_geom_torsion_atom_site_label_1
_geom_torsion_atom_site_label_2
_geom_torsion_atom_site_label_3
_geom_torsion_atom_site_label_4
_geom_torsion
O1 C1 C2 C3 179.8(2)
C6 C1 C2 C3 0.8(4)
C1 C2 C3 C4 0.5(4)
C2 C3 C4 C5 -0.9(4)
C3 C4 C5 C6 0.1(5)
C4 C5 C6 C1 1.2(4)
C4 C5 C6 C7 -177.9(3)
O1 C1 C6 C5 179.3(2)
C2 C1 C6 C5 -1.6(4)
O1 C1 C6 C7 -1.6(3)
C2 C1 C6 C7 177.5(2)
C5 C6 C7 C8 5.0(4)
C1 C6 C7 C8 -174.0(2)
C6 C7 C8 C9 -179.1(2)
C10 O3 C9 O2 1.8(4)
C10 O3 C9 C8 -176.4(2)
C7 C8 C9 O2 0.5(4)
C7 C8 C9 O3 178.6(2)

_cod_database_fobs_code 1550314
